data_4324327
loop_
_publ_author_name
'Garam Park'
'Hojin Yang'
'Tae Ho Kim'
'Jineun Kim'

_publ_contact_author_address
; 
Department of Chemistry(BK21)and Research Institute of Natural Science 
Jinju 660-701, Republic of Korea 
;
_publ_contact_author_email jekim@gnu.ac.kr
_publ_contact_author_fax +82-55-758-5532
_publ_contact_author_name 'Jineun Kim'
_publ_contact_author_phone +82-55-751-6024
_publ_section_title
;
 Copper(I) Coordination Polymers of
 N,N'-Bis[3-(methylthio)propyl]pyromellitic Diimide: Crystal
 Transformation and Solvatochromism by Halogen-\p Interactions
;
_journal_name_full 'Inorganic Chemistry'
_journal_page_first 961
_journal_page_last 968
_journal_paper_doi 10.1021/ic101562p
_journal_volume 50
_journal_year 2011
_chemical_formula_sum 'C18 H20 Cu I N2 O4 S2'
_chemical_formula_weight 582.92
_chemical_name_systematic
;
 ?
;
_space_group_IT_number 2
_symmetry_cell_setting triclinic
_symmetry_space_group_name_Hall '-P 1'
_symmetry_space_group_name_H-M 'P -1'
_atom_sites_solution_hydrogens geom
_atom_sites_solution_primary direct
_atom_sites_solution_secondary difmap
_audit_creation_method SHELXTL
_cell_angle_alpha 62.3060(10)
_cell_angle_beta 82.8810(10)
_cell_angle_gamma 83.9750(10)
_cell_formula_units_Z 2
_cell_length_a 9.5404(8)
_cell_length_b 11.0627(9)
_cell_length_c 11.2515(9)
_cell_measurement_reflns_used 5202
_cell_measurement_temperature 173(2)
_cell_measurement_theta_max 28.22
_cell_measurement_theta_min 2.84
_cell_volume 1041.85(15)
_computing_cell_refinement 'Bruker SMART'
_computing_data_collection 'Bruker SMART'
_computing_data_reduction 'Bruker SAINT'
_computing_molecular_graphics 'Bruker SHELXTL'
_computing_publication_material 'Bruker SHELXTL'
_computing_structure_refinement 'Bruker SHELXTL'
_computing_structure_solution 'Bruker SHELXTL'
_diffrn_ambient_temperature 173(2)
_diffrn_measured_fraction_theta_full 0.984
_diffrn_measured_fraction_theta_max 0.984
_diffrn_measurement_device_type 'CCD area detector'
_diffrn_measurement_method 'phi and omega scans'
_diffrn_radiation_monochromator graphite
_diffrn_radiation_source 'fine-focus sealed tube'
_diffrn_radiation_type MoK\a
_diffrn_radiation_wavelength 0.71073
_diffrn_reflns_av_R_equivalents 0.0220
_diffrn_reflns_av_sigmaI/netI 0.0314
_diffrn_reflns_limit_h_max 12
_diffrn_reflns_limit_h_min -12
_diffrn_reflns_limit_k_max 14
_diffrn_reflns_limit_k_min -14
_diffrn_reflns_limit_l_max 14
_diffrn_reflns_limit_l_min -14
_diffrn_reflns_number 9085
_diffrn_reflns_theta_full 27.00
_diffrn_reflns_theta_max 27.00
_diffrn_reflns_theta_min 2.15
_exptl_absorpt_coefficient_mu 2.757
_exptl_absorpt_correction_T_max 0.7700
_exptl_absorpt_correction_T_min 0.4918
_exptl_absorpt_correction_type multi-scan
_exptl_absorpt_process_details 'SADABS (Sheldrick, 1996)'
_exptl_crystal_colour red
_exptl_crystal_density_diffrn 1.858
_exptl_crystal_description block
_exptl_crystal_F_000 576
_exptl_crystal_size_max 0.30
_exptl_crystal_size_mid 0.20
_exptl_crystal_size_min 0.10
_refine_diff_density_max 0.431
_refine_diff_density_min -0.550
_refine_diff_density_rms 0.086
_refine_ls_extinction_method none
_refine_ls_goodness_of_fit_ref 1.049
_refine_ls_hydrogen_treatment constr
_refine_ls_matrix_type full
_refine_ls_number_parameters 255
_refine_ls_number_reflns 4485
_refine_ls_number_restraints 0
_refine_ls_restrained_S_all 1.049
_refine_ls_R_factor_all 0.0301
_refine_ls_R_factor_gt 0.0223
_refine_ls_shift/su_max 0.001
_refine_ls_shift/su_mean <0.001
_refine_ls_structure_factor_coef Fsqd
_refine_ls_weighting_details 'calc w=1/[\s^2^(Fo^2^)+(0.0317P)^2^+0.0000P] where P=(Fo^2^+2Fc^2^)/3'
_refine_ls_weighting_scheme calc
_refine_ls_wR_factor_gt 0.0555
_refine_ls_wR_factor_ref 0.0577
_reflns_number_gt 3884
_reflns_number_total 4485
_reflns_threshold_expression I>2\s(I)
_cod_data_source_file ic101562p_si_002_3.cif
_cod_data_source_block 2
_cod_database_code 4324327

loop_
_symmetry_equiv_pos_as_xyz
'x, y, z'
'-x, -y, -z'

loop_
_atom_site_label
_atom_site_type_symbol
_atom_site_fract_x
_atom_site_fract_y
_atom_site_fract_z
_atom_site_U_iso_or_equiv
_atom_site_adp_type
_atom_site_occupancy
_atom_site_symmetry_multiplicity
_atom_site_calc_flag
_atom_site_refinement_flags
Cu1 Cu 0.52858(3) 0.11816(3) -0.49643(3) 0.01914(8) Uani 1 1 d .
I1 I 0.581533(16) -0.120037(15) -0.293721(14) 0.02112(6) Uani 1 1 d .
S1 S 0.34675(6) 0.24527(6) -0.44791(6) 0.01735(12) Uani 1 1 d .
S2 S 0.25226(6) 0.79299(6) 0.59802(6) 0.01986(13) Uani 1 1 d .
O1 O 0.46308(18) 0.42107(17) -0.14231(17) 0.0246(4) Uani 1 1 d .
O2 O 0.09028(18) 0.16071(16) 0.10537(17) 0.0252(4) Uani 1 1 d .
O3 O 0.2704(2) 0.83476(17) 0.05574(19) 0.0300(4) Uani 1 1 d .
O4 O -0.07236(18) 0.55210(18) 0.34117(18) 0.0276(4) Uani 1 1 d .
N1 N 0.2874(2) 0.26695(19) -0.03177(18) 0.0166(4) Uani 1 1 d .
N2 N 0.0912(2) 0.71521(19) 0.2134(2) 0.0194(4) Uani 1 1 d .
C1 C 0.3678(4) 0.4164(3) -0.5806(3) 0.0380(7) Uani 1 1 d .
H1A H 0.2940 0.4780 -0.5664 0.057 Uiso 1 1 calc R
H1B H 0.3599 0.4184 -0.6676 0.057 Uiso 1 1 calc R
H1C H 0.4610 0.4459 -0.5803 0.057 Uiso 1 1 calc R
C2 C 0.3762(3) 0.2679(2) -0.3032(2) 0.0190(5) Uani 1 1 d .
H2A H 0.4782 0.2767 -0.3025 0.023 Uiso 1 1 calc R
H2B H 0.3245 0.3526 -0.3087 0.023 Uiso 1 1 calc R
C3 C 0.3245(3) 0.1457(2) -0.1749(2) 0.0187(5) Uani 1 1 d .
H3A H 0.3690 0.0609 -0.1754 0.022 Uiso 1 1 calc R
H3B H 0.2209 0.1427 -0.1731 0.022 Uiso 1 1 calc R
C4 C 0.3581(3) 0.1498(2) -0.0480(2) 0.0190(5) Uani 1 1 d .
H4A H 0.3290 0.0642 0.0315 0.023 Uiso 1 1 calc R
H4B H 0.4616 0.1537 -0.0504 0.023 Uiso 1 1 calc R
C5 C 0.3537(2) 0.3883(2) -0.0721(2) 0.0182(5) Uani 1 1 d .
C6 C 0.2646(2) 0.4635(2) -0.0057(2) 0.0168(5) Uani 1 1 d .
C7 C 0.1567(2) 0.3811(2) 0.0756(2) 0.0161(5) Uani 1 1 d .
C8 C 0.1673(2) 0.2546(2) 0.0566(2) 0.0180(5) Uani 1 1 d .
C9 C 0.2872(3) 0.5879(2) -0.0103(2) 0.0196(5) Uani 1 1 d .
H9 H 0.3591 0.6457 -0.0687 0.024 Uiso 1 1 calc R
C10 C 0.1957(2) 0.6203(2) 0.0777(2) 0.0180(5) Uani 1 1 d .
C11 C 0.0903(2) 0.5362(2) 0.1626(2) 0.0164(5) Uani 1 1 d .
C12 C 0.0640(2) 0.4139(2) 0.1639(2) 0.0167(5) Uani 1 1 d .
H12 H -0.0103 0.3579 0.2199 0.020 Uiso 1 1 calc R
C13 C 0.1956(3) 0.7387(2) 0.1079(2) 0.0210(5) Uani 1 1 d .
C14 C 0.0218(2) 0.5956(2) 0.2523(2) 0.0191(5) Uani 1 1 d .
C15 C 0.0645(2) 0.8006(2) 0.2831(2) 0.0209(5) Uani 1 1 d .
H15A H -0.0333 0.7896 0.3266 0.025 Uiso 1 1 calc R
H15B H 0.0731 0.8978 0.2164 0.025 Uiso 1 1 calc R
C16 C 0.1681(3) 0.7621(3) 0.3893(3) 0.0222(5) Uani 1 1 d .
H16A H 0.1643 0.6634 0.4525 0.027 Uiso 1 1 calc R
H16B H 0.2654 0.7795 0.3452 0.027 Uiso 1 1 calc R
C17 C 0.1327(2) 0.8445(2) 0.4673(2) 0.0217(5) Uani 1 1 d .
H17A H 0.0341 0.8301 0.5085 0.026 Uiso 1 1 calc R
H17B H 0.1404 0.9430 0.4048 0.026 Uiso 1 1 calc R
C18 C 0.1833(3) 0.9104(3) 0.6650(3) 0.0265(6) Uani 1 1 d .
H18A H 0.1823 1.0042 0.5917 0.040 Uiso 1 1 calc R
H18B H 0.2437 0.9027 0.7329 0.040 Uiso 1 1 calc R
H18C H 0.0869 0.8878 0.7064 0.040 Uiso 1 1 calc R

loop_
_atom_site_aniso_label
_atom_site_aniso_U_11
_atom_site_aniso_U_22
_atom_site_aniso_U_33
_atom_site_aniso_U_23
_atom_site_aniso_U_13
_atom_site_aniso_U_12
Cu1 0.01863(15) 0.02176(15) 0.01949(15) -0.01208(13) -0.00225(11) 0.00252(12)
I1 0.02665(10) 0.02179(9) 0.01501(9) -0.00780(7) -0.00690(6) 0.00129(6)
S1 0.0194(3) 0.0181(3) 0.0154(3) -0.0091(2) -0.0004(2) 0.0014(2)
S2 0.0195(3) 0.0211(3) 0.0214(3) -0.0116(2) -0.0007(2) -0.0024(2)
O1 0.0271(10) 0.0246(9) 0.0229(9) -0.0125(8) 0.0071(7) -0.0071(7)
O2 0.0258(10) 0.0197(9) 0.0325(10) -0.0146(8) 0.0064(8) -0.0093(7)
O3 0.0339(10) 0.0205(9) 0.0369(11) -0.0151(8) 0.0081(8) -0.0107(8)
O4 0.0255(10) 0.0276(10) 0.0320(10) -0.0175(8) 0.0088(8) -0.0058(8)
N1 0.0202(10) 0.0168(10) 0.0146(10) -0.0089(8) -0.0004(8) -0.0011(8)
N2 0.0193(10) 0.0184(10) 0.0243(11) -0.0133(9) 0.0001(8) -0.0019(8)
C1 0.063(2) 0.0248(14) 0.0206(14) -0.0075(12) -0.0035(13) 0.0053(14)
C2 0.0228(12) 0.0209(12) 0.0172(12) -0.0122(10) 0.0005(9) -0.0029(10)
C3 0.0230(12) 0.0199(12) 0.0158(11) -0.0111(10) 0.0021(9) -0.0022(10)
C4 0.0241(12) 0.0173(11) 0.0163(11) -0.0089(10) -0.0021(9) 0.0025(10)
C5 0.0224(12) 0.0187(12) 0.0145(11) -0.0083(10) -0.0021(9) -0.0010(10)
C6 0.0194(12) 0.0180(11) 0.0147(11) -0.0089(9) -0.0016(9) -0.0008(9)
C7 0.0175(11) 0.0153(11) 0.0171(11) -0.0081(9) -0.0045(9) -0.0006(9)
C8 0.0194(12) 0.0196(11) 0.0169(11) -0.0097(10) -0.0042(9) 0.0009(9)
C9 0.0213(12) 0.0183(11) 0.0172(12) -0.0062(10) 0.0008(9) -0.0050(9)
C10 0.0207(12) 0.0150(11) 0.0197(12) -0.0085(10) -0.0043(9) -0.0013(9)
C11 0.0164(11) 0.0164(11) 0.0166(11) -0.0076(9) -0.0041(9) 0.0015(9)
C12 0.0151(11) 0.0163(11) 0.0183(11) -0.0074(9) -0.0010(9) -0.0026(9)
C13 0.0212(12) 0.0204(12) 0.0222(12) -0.0103(10) -0.0030(10) -0.0005(10)
C14 0.0188(12) 0.0185(12) 0.0218(12) -0.0108(10) -0.0042(10) 0.0015(9)
C15 0.0212(12) 0.0206(12) 0.0271(13) -0.0165(11) -0.0035(10) 0.0021(10)
C16 0.0188(12) 0.0226(12) 0.0299(14) -0.0163(11) -0.0037(10) 0.0016(10)
C17 0.0184(12) 0.0249(13) 0.0262(13) -0.0150(11) -0.0036(10) -0.0009(10)
C18 0.0240(13) 0.0327(14) 0.0297(14) -0.0210(12) 0.0034(11) -0.0035(11)

loop_
_atom_type_symbol
_atom_type_description
_atom_type_scat_dispersion_real
_atom_type_scat_dispersion_imag
_atom_type_scat_source
C C 0.0033 0.0016 'International Tables Vol C Tables 4.2.6.8 and 6.1.1.4'
H H 0.0000 0.0000 'International Tables Vol C Tables 4.2.6.8 and 6.1.1.4'
N N 0.0061 0.0033 'International Tables Vol C Tables 4.2.6.8 and 6.1.1.4'
O O 0.0106 0.0060 'International Tables Vol C Tables 4.2.6.8 and 6.1.1.4'
S S 0.1246 0.1234 'International Tables Vol C Tables 4.2.6.8 and 6.1.1.4'
Cu Cu 0.3201 1.2651 'International Tables Vol C Tables 4.2.6.8 and 6.1.1.4'
I I -0.4742 1.8119 'International Tables Vol C Tables 4.2.6.8 and 6.1.1.4'

loop_
_geom_angle_atom_site_label_1
_geom_angle_atom_site_label_2
_geom_angle_atom_site_label_3
_geom_angle
_geom_angle_site_symmetry_1
_geom_angle_site_symmetry_3
S1 Cu1 S2 122.22(2) . 2_665
S1 Cu1 I1 113.814(19) . .
S2 Cu1 I1 106.264(19) 2_665 .
S1 Cu1 I1 96.492(17) . 2_654
S2 Cu1 I1 100.405(18) 2_665 2_654
I1 Cu1 I1 117.175(12) . 2_654
S1 Cu1 Cu1 119.44(2) . 2_654
S2 Cu1 Cu1 116.13(2) 2_665 2_654
I1 Cu1 Cu1 59.999(12) . 2_654
I1 Cu1 Cu1 57.176(10) 2_654 2_654
Cu1 I1 Cu1 62.825(12) . 2_654
C1 S1 C2 100.45(12) . .
C1 S1 Cu1 104.37(10) . .
C2 S1 Cu1 111.81(8) . .
C17 S2 C18 98.53(11) . .
C17 S2 Cu1 108.33(8) . 2_665
C18 S2 Cu1 100.88(8) . 2_665
C8 N1 C5 112.27(18) . .
C8 N1 C4 122.64(19) . .
C5 N1 C4 122.80(19) . .
C13 N2 C14 112.46(18) . .
C13 N2 C15 123.77(19) . .
C14 N2 C15 123.61(19) . .
S1 C1 H1A 109.5 . .
S1 C1 H1B 109.5 . .
H1A C1 H1B 109.5 . .
S1 C1 H1C 109.5 . .
H1A C1 H1C 109.5 . .
H1B C1 H1C 109.5 . .
C3 C2 S1 109.41(15) . .
C3 C2 H2A 109.8 . .
S1 C2 H2A 109.8 . .
C3 C2 H2B 109.8 . .
S1 C2 H2B 109.8 . .
H2A C2 H2B 108.2 . .
C2 C3 C4 112.84(19) . .
C2 C3 H3A 109.0 . .
C4 C3 H3A 109.0 . .
C2 C3 H3B 109.0 . .
C4 C3 H3B 109.0 . .
H3A C3 H3B 107.8 . .
N1 C4 C3 113.51(18) . .
N1 C4 H4A 108.9 . .
C3 C4 H4A 108.9 . .
N1 C4 H4B 108.9 . .
C3 C4 H4B 108.9 . .
H4A C4 H4B 107.7 . .
O1 C5 N1 125.8(2) . .
O1 C5 C6 128.3(2) . .
N1 C5 C6 105.88(18) . .
C7 C6 C9 123.2(2) . .
C7 C6 C5 107.96(19) . .
C9 C6 C5 128.6(2) . .
C6 C7 C12 122.6(2) . .
C6 C7 C8 108.24(19) . .
C12 C7 C8 129.0(2) . .
O2 C8 N1 125.8(2) . .
O2 C8 C7 128.7(2) . .
N1 C8 C7 105.50(19) . .
C10 C9 C6 114.3(2) . .
C10 C9 H9 122.9 . .
C6 C9 H9 122.9 . .
C9 C10 C11 122.9(2) . .
C9 C10 C13 129.1(2) . .
C11 C10 C13 107.9(2) . .
C10 C11 C12 123.0(2) . .
C10 C11 C14 108.50(19) . .
C12 C11 C14 128.4(2) . .
C11 C12 C7 114.0(2) . .
C11 C12 H12 123.0 . .
C7 C12 H12 123.0 . .
O3 C13 N2 125.6(2) . .
O3 C13 C10 128.7(2) . .
N2 C13 C10 105.73(19) . .
O4 C14 N2 125.6(2) . .
O4 C14 C11 129.0(2) . .
N2 C14 C11 105.40(19) . .
N2 C15 C16 111.53(18) . .
N2 C15 H15A 109.3 . .
C16 C15 H15A 109.3 . .
N2 C15 H15B 109.3 . .
C16 C15 H15B 109.3 . .
H15A C15 H15B 108.0 . .
C17 C16 C15 110.93(19) . .
C17 C16 H16A 109.5 . .
C15 C16 H16A 109.5 . .
C17 C16 H16B 109.5 . .
C15 C16 H16B 109.5 . .
H16A C16 H16B 108.0 . .
C16 C17 S2 110.55(16) . .
C16 C17 H17A 109.5 . .
S2 C17 H17A 109.5 . .
C16 C17 H17B 109.5 . .
S2 C17 H17B 109.5 . .
H17A C17 H17B 108.1 . .
S2 C18 H18A 109.5 . .
S2 C18 H18B 109.5 . .
H18A C18 H18B 109.5 . .
S2 C18 H18C 109.5 . .
H18A C18 H18C 109.5 . .
H18B C18 H18C 109.5 . .

loop_
_geom_bond_atom_site_label_1
_geom_bond_atom_site_label_2
_geom_bond_distance
_geom_bond_site_symmetry_2
Cu1 S1 2.2916(6) .
Cu1 S2 2.3322(7) 2_665
Cu1 I1 2.6116(4) .
Cu1 I1 2.6914(4) 2_654
Cu1 Cu1 2.7648(6) 2_654
I1 Cu1 2.6914(4) 2_654
S1 C1 1.797(3) .
S1 C2 1.817(2) .
S2 C17 1.814(2) .
S2 C18 1.815(2) .
S2 Cu1 2.3322(7) 2_665
O1 C5 1.206(3) .
O2 C8 1.204(3) .
O3 C13 1.207(3) .
O4 C14 1.208(3) .
N1 C8 1.395(3) .
N1 C5 1.397(3) .
N1 C4 1.474(3) .
N2 C13 1.395(3) .
N2 C14 1.398(3) .
N2 C15 1.469(3) .
C1 H1A 0.9800 .
C1 H1B 0.9800 .
C1 H1C 0.9800 .
C2 C3 1.518(3) .
C2 H2A 0.9900 .
C2 H2B 0.9900 .
C3 C4 1.524(3) .
C3 H3A 0.9900 .
C3 H3B 0.9900 .
C4 H4A 0.9900 .
C4 H4B 0.9900 .
C5 C6 1.497(3) .
C6 C7 1.384(3) .
C6 C9 1.393(3) .
C7 C12 1.396(3) .
C7 C8 1.503(3) .
C9 C10 1.385(3) .
C9 H9 0.9500 .
C10 C11 1.386(3) .
C10 C13 1.499(3) .
C11 C12 1.395(3) .
C11 C14 1.496(3) .
C12 H12 0.9500 .
C15 C16 1.523(3) .
C15 H15A 0.9900 .
C15 H15B 0.9900 .
C16 C17 1.522(3) .
C16 H16A 0.9900 .
C16 H16B 0.9900 .
C17 H17A 0.9900 .
C17 H17B 0.9900 .
C18 H18A 0.9800 .
C18 H18B 0.9800 .
C18 H18C 0.9800 .

loop_
_geom_torsion_atom_site_label_1
_geom_torsion_atom_site_label_2
_geom_torsion_atom_site_label_3
_geom_torsion_atom_site_label_4
_geom_torsion
_geom_torsion_site_symmetry_1
_geom_torsion_site_symmetry_4
S1 Cu1 I1 Cu1 111.44(2) . 2_654
S2 Cu1 I1 Cu1 -111.18(2) 2_665 2_654
I1 Cu1 I1 Cu1 0.0 2_654 2_654
S2 Cu1 S1 C1 33.20(11) 2_665 .
I1 Cu1 S1 C1 162.99(10) . .
I1 Cu1 S1 C1 -73.46(11) 2_654 .
Cu1 Cu1 S1 C1 -129.25(10) 2_654 .
S2 Cu1 S1 C2 -74.52(9) 2_665 .
I1 Cu1 S1 C2 55.28(8) . .
I1 Cu1 S1 C2 178.83(8) 2_654 .
Cu1 Cu1 S1 C2 123.03(8) 2_654 .
C1 S1 C2 C3 164.64(18) . .
Cu1 S1 C2 C3 -85.14(16) . .
S1 C2 C3 C4 174.49(15) . .
C8 N1 C4 C3 102.2(2) . .
C5 N1 C4 C3 -96.3(2) . .
C2 C3 C4 N1 63.2(3) . .
C8 N1 C5 O1 176.0(2) . .
C4 N1 C5 O1 12.8(3) . .
C8 N1 C5 C6 -1.8(2) . .
C4 N1 C5 C6 -164.94(19) . .
O1 C5 C6 C7 -174.1(2) . .
N1 C5 C6 C7 3.6(2) . .
O1 C5 C6 C9 0.2(4) . .
N1 C5 C6 C9 177.9(2) . .
C9 C6 C7 C12 -2.3(4) . .
C5 C6 C7 C12 172.4(2) . .
C9 C6 C7 C8 -178.6(2) . .
C5 C6 C7 C8 -3.9(2) . .
C5 N1 C8 O2 179.3(2) . .
C4 N1 C8 O2 -17.5(3) . .
C5 N1 C8 C7 -0.6(2) . .
C4 N1 C8 C7 162.66(19) . .
C6 C7 C8 O2 -177.0(2) . .
C12 C7 C8 O2 7.0(4) . .
C6 C7 C8 N1 2.9(2) . .
C12 C7 C8 N1 -173.1(2) . .
C7 C6 C9 C10 2.4(3) . .
C5 C6 C9 C10 -171.1(2) . .
C6 C9 C10 C11 -0.3(3) . .
C6 C9 C10 C13 174.8(2) . .
C9 C10 C11 C12 -2.1(4) . .
C13 C10 C11 C12 -178.1(2) . .
C9 C10 C11 C14 174.5(2) . .
C13 C10 C11 C14 -1.5(2) . .
C10 C11 C12 C7 2.2(3) . .
C14 C11 C12 C7 -173.7(2) . .
C6 C7 C12 C11 -0.1(3) . .
C8 C7 C12 C11 175.4(2) . .
C14 N2 C13 O3 179.8(2) . .
C15 N2 C13 O3 -4.6(4) . .
C14 N2 C13 C10 -1.4(3) . .
C15 N2 C13 C10 174.14(19) . .
C9 C10 C13 O3 4.8(4) . .
C11 C10 C13 O3 -179.5(2) . .
C9 C10 C13 N2 -173.9(2) . .
C11 C10 C13 N2 1.7(3) . .
C13 N2 C14 O4 179.8(2) . .
C15 N2 C14 O4 4.3(4) . .
C13 N2 C14 C11 0.5(2) . .
C15 N2 C14 C11 -175.0(2) . .
C10 C11 C14 O4 -178.6(2) . .
C12 C11 C14 O4 -2.2(4) . .
C10 C11 C14 N2 0.6(2) . .
C12 C11 C14 N2 177.0(2) . .
C13 N2 C15 C16 -81.2(3) . .
C14 N2 C15 C16 93.8(3) . .
N2 C15 C16 C17 -176.02(19) . .
C15 C16 C17 S2 177.69(17) . .
C18 S2 C17 C16 178.95(18) . .
Cu1 S2 C17 C16 74.43(18) 2_665 .
